data_4510949
loop_
_publ_author_name
'Mauldin, Clayton E.'
'Piliego, Claudia'
'Poulsen, Daniel'
'Unruh, David A.'
'Woo, Claire'
'Ma, Biwu'
'Mynar, Justin L.'
'Fr\'echet, Jean M. J.'

_publ_section_title
;
 Axial Thiophene&#x2212;Boron(subphthalocyanine) Dyads and Their
 Application in Organic Photovoltaics
;
_journal_issue 10
_journal_name_full 'ACS Applied Materials &amp; Interfaces'
_journal_page_first 2833
_journal_paper_doi 10.1021/am100516a
_journal_volume 2
_journal_year 2010
_chemical_formula_sum 'C38 H21 B N6 O S2'
_chemical_formula_weight 652.54
_chemical_name_common 2t-SubPc
_chemical_name_systematic
;
 frechet06
;
_space_group.centring_type P

_space_group_IT_number 14
_space_group.IT_number 14

_symmetry_cell_setting monoclinic
_symmetry_space_group_name_Hall '-P 2yn'
_symmetry_space_group_name_H-M 'P 1 21/n 1'
_atom_sites_solution_hydrogens geom
_atom_sites_solution_primary direct
_atom_sites_solution_secondary difmap
_audit_creation_method SHELXL-97
_cell_angle_alpha 90.00
_cell_angle_beta 116.5660(10)
_cell_angle_gamma 90.00
_cell_formula_units_Z 4
_cell_length_a 19.6146(18)
_cell_length_b 8.2310(7)
_cell_length_c 20.4254(18)
_cell_measurement_reflns_used 4442
_cell_measurement_temperature 100(2)
_cell_measurement_theta_max 33.60
_cell_measurement_theta_min 2.96
_cell_volume 2949.5(5)
_computing_cell_refinement 'Bruker SAINT'
_computing_data_collection 'Bruker APEX2'
_computing_data_reduction 'Bruker SAINT'
_computing_molecular_graphics ORTEP-32
_computing_publication_material WinGX
_computing_structure_refinement SHELXL-97
_computing_structure_solution SIR-97
_diffrn_ambient_temperature 100(2)
_diffrn_detector_area_resol_mean 8.366
_diffrn_measured_fraction_theta_full 0.997
_diffrn_measured_fraction_theta_max 0.990
_diffrn_measurement_device_type 'Bruker APEX-II CCD'
_diffrn_measurement_method 'omega scans'
_diffrn_radiation_monochromator 'silicon monochromator'
_diffrn_radiation_source ALS
_diffrn_radiation_type synchrotron
_diffrn_radiation_wavelength 0.77490
_diffrn_reflns_av_R_equivalents 0.0382
_diffrn_reflns_av_sigmaI/netI 0.0339
_diffrn_reflns_limit_h_max 25
_diffrn_reflns_limit_h_min -27
_diffrn_reflns_limit_k_max 11
_diffrn_reflns_limit_k_min 0
_diffrn_reflns_limit_l_max 29
_diffrn_reflns_limit_l_min 0
_diffrn_reflns_number 8925
_diffrn_reflns_theta_full 30.00
_diffrn_reflns_theta_max 33.61
_diffrn_reflns_theta_min 2.96
_exptl_absorpt_coefficient_mu 0.281
_exptl_absorpt_correction_T_max 0.9972
_exptl_absorpt_correction_T_min 0.9331
_exptl_absorpt_correction_type multi-scan
_exptl_absorpt_process_details TWINABS
_exptl_crystal_colour red
_exptl_crystal_density_diffrn 1.470
_exptl_crystal_density_method 'not measured'
_exptl_crystal_description plate
_exptl_crystal_F_000 1344
_exptl_crystal_size_max 0.25
_exptl_crystal_size_mid 0.14
_exptl_crystal_size_min 0.01
_refine_diff_density_max 0.464
_refine_diff_density_min -0.445
_refine_diff_density_rms 0.062
_refine_ls_extinction_method none
_refine_ls_goodness_of_fit_ref 1.015
_refine_ls_hydrogen_treatment constr
_refine_ls_matrix_type full
_refine_ls_number_parameters 435
_refine_ls_number_reflns 8925
_refine_ls_number_restraints 0
_refine_ls_restrained_S_all 1.015
_refine_ls_R_factor_all 0.0543
_refine_ls_R_factor_gt 0.0426
_refine_ls_shift/su_max 0.001
_refine_ls_shift/su_mean 0.000
_refine_ls_structure_factor_coef Fsqd
_refine_ls_weighting_details 'calc w=1/[\s^2^(Fo^2^)+(0.0627P)^2^+0.9943P] where P=(Fo^2^+2Fc^2^)/3'
_refine_ls_weighting_scheme calc
_refine_ls_wR_factor_gt 0.1066
_refine_ls_wR_factor_ref 0.1139
_reflns_number_gt 7552
_reflns_number_total 8925
_reflns_threshold_expression >2sigma(I)
_cod_data_source_file am100516a_si_003.cif
_cod_data_source_block frechet06
_cod_depositor_comments
;
The following automatic conversions were performed:

'_symmetry_cell_setting' value 'Monoclinic' changed to 'monoclinic'
according to
/usr/data/users/saulius/automatic-downloads/retrospective/ACS/lib/dictionaries/cif_core.dic
dictionary named 'cif_core.dic' version 2.4.2 from 2011-04-26.

Automatic conversion script
Id: cif_fix_values 2281 2013-09-26 08:29:07Z andrius 

The following automatic conversions were performed:

'_space_group.centring_type' value 'primitive' was replaced with the
value 'P' as specified in the replacement file
'/home/antanas/src/cod-tools/trunk/data/replacement-values/replacement_values.lst'.

Automatic conversion script
Id: cif_fix_values 5642 2017-10-24 12:04:52Z antanas 
;
_cod_original_sg_symbol_H-M P2(1)/n
_cod_database_code 4510949

loop_
_symmetry_equiv_pos_as_xyz
'x, y, z'
'-x+1/2, y+1/2, -z+1/2'
'-x, -y, -z'
'x-1/2, -y-1/2, z-1/2'

loop_
_atom_site_label
_atom_site_type_symbol
_atom_site_fract_x
_atom_site_fract_y
_atom_site_fract_z
_atom_site_U_iso_or_equiv
_atom_site_adp_type
_atom_site_occupancy
_atom_site_symmetry_multiplicity
_atom_site_calc_flag
_atom_site_refinement_flags
_atom_site_disorder_assembly
_atom_site_disorder_group
C1 C 0.77027(9) 0.31422(19) 0.42415(8) 0.0167(3) Uani 1 1 d . . .
C2 C 0.74230(9) 0.17749(19) 0.37426(9) 0.0173(3) Uani 1 1 d . . .
C3 C 0.72007(9) 0.1624(2) 0.29917(9) 0.0196(3) Uani 1 1 d . . .
H3 H 0.7173 0.2549 0.2703 0.024 Uiso 1 1 calc R . .
C4 C 0.70221(10) 0.0087(2) 0.26786(9) 0.0222(3) Uani 1 1 d . . .
H4 H 0.6861 -0.0034 0.2168 0.027 Uiso 1 1 calc R . .
C5 C 0.70763(9) -0.1296(2) 0.31072(9) 0.0217(3) Uani 1 1 d . . .
H5 H 0.6951 -0.2332 0.2879 0.026 Uiso 1 1 calc R . .
C6 C 0.73094(9) -0.1174(2) 0.38555(9) 0.0197(3) Uani 1 1 d . . .
H6 H 0.7350 -0.2111 0.4142 0.024 Uiso 1 1 calc R . .
C7 C 0.74829(9) 0.03706(19) 0.41728(9) 0.0170(3) Uani 1 1 d . . .
C8 C 0.78095(9) 0.08930(18) 0.49328(9) 0.0167(3) Uani 1 1 d . . .
C9 C 0.86967(9) 0.08097(18) 0.61351(8) 0.0165(3) Uani 1 1 d . . .
C10 C 0.93693(9) 0.02145(19) 0.67700(8) 0.0172(3) Uani 1 1 d . . .
C11 C 0.96118(9) -0.1358(2) 0.70283(9) 0.0194(3) Uani 1 1 d . . .
H11 H 0.9293 -0.2270 0.6812 0.023 Uiso 1 1 calc R . .
C12 C 1.03296(10) -0.1548(2) 0.76079(9) 0.0224(3) Uani 1 1 d . . .
H12 H 1.0506 -0.2607 0.7790 0.027 Uiso 1 1 calc R . .
C13 C 1.08018(10) -0.0197(2) 0.79323(9) 0.0229(3) Uani 1 1 d . . .
H13 H 1.1293 -0.0365 0.8327 0.028 Uiso 1 1 calc R . .
C14 C 1.05666(9) 0.1383(2) 0.76875(9) 0.0203(3) Uani 1 1 d . . .
H14 H 1.0886 0.2290 0.7912 0.024 Uiso 1 1 calc R . .
C15 C 0.98443(9) 0.15835(19) 0.70997(9) 0.0176(3) Uani 1 1 d . . .
C16 C 0.94627(9) 0.30006(18) 0.66624(8) 0.0167(3) Uani 1 1 d . . .
C17 C 0.93712(9) 0.52386(18) 0.59608(8) 0.0168(3) Uani 1 1 d . . .
C18 C 0.96592(9) 0.63706(18) 0.55938(9) 0.0178(3) Uani 1 1 d . . .
C19 C 1.03543(9) 0.71870(19) 0.58357(9) 0.0202(3) Uani 1 1 d . . .
H19 H 1.0727 0.7127 0.6332 0.024 Uiso 1 1 calc R . .
C20 C 1.04834(10) 0.8088(2) 0.53276(10) 0.0222(3) Uani 1 1 d . . .
H20 H 1.0946 0.8679 0.5483 0.027 Uiso 1 1 calc R . .
C21 C 0.99452(10) 0.81452(19) 0.45886(10) 0.0217(3) Uani 1 1 d . . .
H21 H 1.0052 0.8774 0.4255 0.026 Uiso 1 1 calc R . .
C22 C 0.92593(10) 0.73032(19) 0.43329(9) 0.0197(3) Uani 1 1 d . . .
H22 H 0.8903 0.7324 0.3830 0.024 Uiso 1 1 calc R . .
C23 C 0.91120(9) 0.64232(18) 0.48424(9) 0.0173(3) Uani 1 1 d . . .
C24 C 0.84947(9) 0.53208(18) 0.47565(8) 0.0164(3) Uani 1 1 d . . .
C25 C 0.72256(9) 0.55242(19) 0.55963(9) 0.0187(3) Uani 1 1 d . . .
C26 C 0.73774(9) 0.6926(2) 0.60229(9) 0.0212(3) Uani 1 1 d . . .
H26 H 0.7790 0.6941 0.6501 0.025 Uiso 1 1 calc R . .
C27 C 0.69276(10) 0.8300(2) 0.57499(9) 0.0216(3) Uani 1 1 d . . .
H27 H 0.7038 0.9248 0.6045 0.026 Uiso 1 1 calc R . .
C28 C 0.63149(9) 0.83147(19) 0.50474(9) 0.0197(3) Uani 1 1 d . . .
C29 C 0.61567(10) 0.6880(2) 0.46372(9) 0.0230(3) Uani 1 1 d . . .
H29 H 0.5732 0.6848 0.4167 0.028 Uiso 1 1 calc R . .
C30 C 0.66089(10) 0.5495(2) 0.49032(9) 0.0220(3) Uani 1 1 d . . .
H30 H 0.6496 0.4539 0.4613 0.026 Uiso 1 1 calc R . .
C31 C 0.58530(10) 0.9801(2) 0.47588(9) 0.0215(3) Uani 1 1 d . A .
C32 C 0.58880(10) 1.1226(2) 0.51202(11) 0.0271(4) Uani 1 1 d . . .
H32 H 0.6251 1.1424 0.5612 0.033 Uiso 1 1 calc R . .
C33 C 0.53273(10) 1.2376(2) 0.46865(10) 0.0272(4) Uani 1 1 d . . .
H33 H 0.5276 1.3416 0.4861 0.033 Uiso 1 1 calc R . .
C34 C 0.48674(10) 1.1834(2) 0.39907(10) 0.0223(3) Uani 1 1 d . A .
C35 C 0.42106(10) 1.2646(2) 0.34151(9) 0.0222(3) Uani 1 1 d . . .
C36 C 0.36170(8) 1.1824(2) 0.27642(7) 0.0428(5) Uani 0.805(3) 1 d P A 1
H36 H 0.3589 1.0712 0.2630 0.051 Uiso 0.805(3) 1 calc PR A 1
C36A C 0.40554(3) 1.46897(6) 0.34720(3) 0.02454(15) Uani 0.195(3) 1 d P A 2
H36A H 0.4327 1.5513 0.3816 0.029 Uiso 0.195(3) 1 calc PR A 2
C37 C 0.32382(11) 1.4676(2) 0.26863(11) 0.0288(4) Uani 1 1 d . . .
H37 H 0.2930 1.5611 0.2488 0.035 Uiso 1 1 calc R A 1
C38 C 0.30663(11) 1.3178(2) 0.23657(10) 0.0268(4) Uani 1 1 d . A .
H38 H 0.2625 1.2997 0.1917 0.032 Uiso 1 1 calc R B 1
B1 B 0.81798(10) 0.3573(2) 0.56074(9) 0.0165(3) Uani 1 1 d . . .
N1 N 0.78387(7) 0.25648(16) 0.49192(7) 0.0160(2) Uani 1 1 d . . .
N2 N 0.87601(7) 0.24709(16) 0.61605(7) 0.0160(2) Uani 1 1 d . . .
N3 N 0.86498(8) 0.48153(16) 0.54501(7) 0.0162(2) Uani 1 1 d . . .
N4 N 0.79869(8) 0.45781(16) 0.41498(7) 0.0173(2) Uani 1 1 d . . .
N5 N 0.82022(8) 0.00090(16) 0.55408(7) 0.0176(2) Uani 1 1 d . . .
N6 N 0.97574(8) 0.44334(16) 0.65946(7) 0.0179(3) Uani 1 1 d . . .
O1 O 0.76762(7) 0.41778(14) 0.58937(6) 0.0198(2) Uani 1 1 d . . .
S1 S 0.51365(3) 0.98995(5) 0.38665(2) 0.02690(10) Uani 1 1 d . . .
S2 S 0.40554(3) 1.46897(6) 0.34720(3) 0.02454(15) Uani 0.805(3) 1 d P A 1
S2A S 0.36170(8) 1.1824(2) 0.27642(7) 0.0428(5) Uani 0.195(3) 1 d P A 2

loop_
_atom_site_aniso_label
_atom_site_aniso_U_11
_atom_site_aniso_U_22
_atom_site_aniso_U_33
_atom_site_aniso_U_23
_atom_site_aniso_U_13
_atom_site_aniso_U_12
C1 0.0162(6) 0.0166(7) 0.0152(6) 0.0018(5) 0.0051(5) 0.0020(5)
C2 0.0146(6) 0.0178(7) 0.0175(7) -0.0002(6) 0.0054(5) 0.0003(5)
C3 0.0191(7) 0.0204(7) 0.0179(7) 0.0011(6) 0.0069(6) 0.0001(6)
C4 0.0228(7) 0.0233(8) 0.0193(7) -0.0027(6) 0.0084(6) -0.0024(6)
C5 0.0212(7) 0.0195(7) 0.0232(8) -0.0039(6) 0.0088(6) -0.0029(6)
C6 0.0175(7) 0.0174(7) 0.0219(7) 0.0002(6) 0.0067(6) -0.0010(6)
C7 0.0147(6) 0.0170(7) 0.0174(7) 0.0003(5) 0.0054(5) -0.0008(5)
C8 0.0161(6) 0.0150(6) 0.0180(7) 0.0013(5) 0.0066(5) -0.0008(5)
C9 0.0174(7) 0.0144(6) 0.0180(7) 0.0022(5) 0.0083(6) 0.0007(5)
C10 0.0191(7) 0.0167(7) 0.0161(7) 0.0016(5) 0.0082(6) 0.0022(5)
C11 0.0227(7) 0.0180(7) 0.0185(7) 0.0021(6) 0.0102(6) 0.0030(6)
C12 0.0248(8) 0.0202(7) 0.0214(7) 0.0048(6) 0.0096(6) 0.0060(6)
C13 0.0199(7) 0.0261(8) 0.0192(7) 0.0033(6) 0.0056(6) 0.0032(6)
C14 0.0194(7) 0.0222(7) 0.0160(7) 0.0008(6) 0.0049(6) 0.0000(6)
C15 0.0186(7) 0.0177(7) 0.0154(6) 0.0007(5) 0.0065(6) 0.0012(6)
C16 0.0178(7) 0.0166(7) 0.0154(6) 0.0007(5) 0.0071(6) 0.0010(5)
C17 0.0193(7) 0.0132(6) 0.0165(7) -0.0020(5) 0.0069(6) -0.0005(5)
C18 0.0221(7) 0.0115(6) 0.0193(7) -0.0006(5) 0.0087(6) 0.0009(5)
C19 0.0204(7) 0.0153(7) 0.0234(7) -0.0001(6) 0.0086(6) 0.0007(6)
C20 0.0224(7) 0.0152(7) 0.0307(9) -0.0005(6) 0.0134(7) 0.0001(6)
C21 0.0279(8) 0.0148(7) 0.0280(8) -0.0005(6) 0.0175(7) -0.0001(6)
C22 0.0245(8) 0.0150(7) 0.0215(7) 0.0003(6) 0.0121(6) -0.0003(6)
C23 0.0211(7) 0.0116(6) 0.0192(7) -0.0001(5) 0.0089(6) 0.0002(5)
C24 0.0191(7) 0.0117(6) 0.0179(7) 0.0011(5) 0.0080(6) 0.0022(5)
C25 0.0197(7) 0.0183(7) 0.0207(7) 0.0025(6) 0.0114(6) 0.0024(6)
C26 0.0188(7) 0.0211(7) 0.0226(8) -0.0011(6) 0.0083(6) -0.0007(6)
C27 0.0235(7) 0.0183(7) 0.0236(8) -0.0011(6) 0.0110(6) 0.0002(6)
C28 0.0216(7) 0.0172(7) 0.0232(8) 0.0018(6) 0.0125(6) 0.0014(6)
C29 0.0224(7) 0.0237(8) 0.0200(7) -0.0002(6) 0.0069(6) 0.0033(6)
C30 0.0239(8) 0.0204(7) 0.0207(7) -0.0022(6) 0.0089(6) 0.0019(6)
C31 0.0202(7) 0.0218(8) 0.0224(7) 0.0019(6) 0.0093(6) 0.0024(6)
C32 0.0249(8) 0.0219(8) 0.0287(9) -0.0020(7) 0.0067(7) 0.0024(7)
C33 0.0264(8) 0.0194(8) 0.0324(9) -0.0018(7) 0.0102(7) 0.0037(7)
C34 0.0242(8) 0.0195(7) 0.0265(8) 0.0035(6) 0.0142(7) 0.0038(6)
C35 0.0250(8) 0.0207(7) 0.0246(8) 0.0041(6) 0.0143(7) 0.0036(6)
C36 0.0293(7) 0.0708(11) 0.0284(7) 0.0114(7) 0.0132(5) 0.0072(6)
C36A 0.0262(3) 0.0223(2) 0.0237(3) 0.00289(18) 0.00990(19) 0.00412(19)
C37 0.0300(9) 0.0300(9) 0.0294(9) 0.0067(7) 0.0160(8) 0.0070(7)
C38 0.0261(8) 0.0313(9) 0.0249(8) 0.0046(7) 0.0132(7) 0.0030(7)
B1 0.0173(7) 0.0153(7) 0.0163(7) 0.0014(6) 0.0069(6) 0.0009(6)
N1 0.0164(6) 0.0147(5) 0.0152(6) 0.0011(5) 0.0054(5) 0.0007(5)
N2 0.0179(6) 0.0149(6) 0.0140(6) 0.0018(5) 0.0060(5) 0.0009(5)
N3 0.0175(6) 0.0145(6) 0.0153(6) 0.0006(5) 0.0062(5) 0.0014(5)
N4 0.0184(6) 0.0143(6) 0.0167(6) 0.0021(5) 0.0055(5) 0.0024(5)
N5 0.0170(6) 0.0176(6) 0.0175(6) 0.0021(5) 0.0069(5) -0.0005(5)
N6 0.0202(6) 0.0150(6) 0.0166(6) -0.0001(5) 0.0064(5) 0.0006(5)
O1 0.0211(5) 0.0197(5) 0.0201(5) 0.0040(4) 0.0107(5) 0.0057(4)
S1 0.0335(2) 0.0235(2) 0.0215(2) 0.00105(16) 0.01020(17) 0.00914(17)
S2 0.0262(3) 0.0223(2) 0.0237(3) 0.00289(18) 0.00990(19) 0.00412(19)
S2A 0.0293(7) 0.0708(11) 0.0284(7) 0.0114(7) 0.0132(5) 0.0072(6)

loop_
_atom_type_symbol
_atom_type_description
_atom_type_scat_dispersion_real
_atom_type_scat_dispersion_imag
_atom_type_scat_source
C C -0.0020 0.0020 'International Tables Vol C Tables 4.2.6.8 and 6.1.1.4'
H H 0.0000 0.0000 'International Tables Vol C Tables 4.2.6.8 and 6.1.1.4'
B B -0.0010 0.0008 'International Tables Vol C Tables 4.2.6.8 and 6.1.1.4'
N N -0.0031 0.0040 'International Tables Vol C Tables 4.2.6.8 and 6.1.1.4'
O O -0.0041 0.0074 'International Tables Vol C Tables 4.2.6.8 and 6.1.1.4'
S S 0.1206 0.1480 'International Tables Vol C Tables 4.2.6.8 and 6.1.1.4'

loop_
_geom_angle_atom_site_label_1
_geom_angle_atom_site_label_2
_geom_angle_atom_site_label_3
_geom_angle
N4 C1 N1 122.35(14)
N4 C1 C2 128.98(14)
N1 C1 C2 106.36(13)
C3 C2 C7 120.19(14)
C3 C2 C1 132.30(15)
C7 C2 C1 107.17(13)
C4 C3 C2 118.42(15)
C4 C3 H3 120.8
C2 C3 H3 120.8
C3 C4 C5 121.01(16)
C3 C4 H4 119.5
C5 C4 H4 119.5
C6 C5 C4 121.41(15)
C6 C5 H5 119.3
C4 C5 H5 119.3
C5 C6 C7 117.87(15)
C5 C6 H6 121.1
C7 C6 H6 121.1
C6 C7 C2 121.07(15)
C6 C7 C8 131.54(15)
C2 C7 C8 107.09(13)
N5 C8 N1 123.16(14)
N5 C8 C7 128.49(14)
N1 C8 C7 106.03(13)
N5 C9 N2 122.76(14)
N5 C9 C10 129.79(14)
N2 C9 C10 105.68(13)
C11 C10 C15 120.89(15)
C11 C10 C9 131.72(15)
C15 C10 C9 107.13(13)
C12 C11 C10 118.14(15)
C12 C11 H11 120.9
C10 C11 H11 120.9
C11 C12 C13 121.05(15)
C11 C12 H12 119.5
C13 C12 H12 119.5
C14 C13 C12 121.65(15)
C14 C13 H13 119.2
C12 C13 H13 119.2
C13 C14 C15 117.61(15)
C13 C14 H14 121.2
C15 C14 H14 121.2
C14 C15 C10 120.66(14)
C14 C15 C16 131.82(15)
C10 C15 C16 107.18(14)
N6 C16 N2 122.40(14)
N6 C16 C15 129.61(14)
N2 C16 C15 105.86(13)
N6 C17 N3 123.39(14)
N6 C17 C18 128.90(15)
N3 C17 C18 106.00(13)
C19 C18 C23 120.76(15)
C19 C18 C17 131.80(15)
C23 C18 C17 107.11(13)
C20 C19 C18 117.91(16)
C20 C19 H19 121.0
C18 C19 H19 121.0
C19 C20 C21 121.41(16)
C19 C20 H20 119.3
C21 C20 H20 119.3
C22 C21 C20 121.54(15)
C22 C21 H21 119.2
C20 C21 H21 119.2
C21 C22 C23 117.72(16)
C21 C22 H22 121.1
C23 C22 H22 121.1
C22 C23 C18 120.62(15)
C22 C23 C24 131.92(15)
C18 C23 C24 107.16(13)
N4 C24 N3 123.05(14)
N4 C24 C23 128.92(14)
N3 C24 C23 105.96(13)
O1 C25 C30 121.93(15)
O1 C25 C26 118.30(15)
C30 C25 C26 119.69(15)
C27 C26 C25 120.19(16)
C27 C26 H26 119.9
C25 C26 H26 119.9
C26 C27 C28 121.22(15)
C26 C27 H27 119.4
C28 C27 H27 119.4
C29 C28 C27 117.71(15)
C29 C28 C31 121.79(15)
C27 C28 C31 120.50(15)
C30 C29 C28 121.57(16)
C30 C29 H29 119.2
C28 C29 H29 119.2
C25 C30 C29 119.56(15)
C25 C30 H30 120.2
C29 C30 H30 120.2
C32 C31 C28 128.23(16)
C32 C31 S1 110.34(13)
C28 C31 S1 121.41(13)
C31 C32 C33 113.31(17)
C31 C32 H32 123.3
C33 C32 H32 123.3
C34 C33 C32 113.34(16)
C34 C33 H33 123.3
C32 C33 H33 123.3
C33 C34 C35 128.27(16)
C33 C34 S1 110.36(13)
C35 C34 S1 121.30(14)
C34 C35 C36 124.72(16)
C34 C35 C36A 120.74(14)
C36 C35 C36A 114.50(13)
C35 C36 C38 103.40(15)
C35 C36 H36 128.3
C38 C36 H36 128.3
C37 C36A C35 92.92(9)
C37 C36A H36A 133.5
C35 C36A H36A 133.5
C38 C37 C36A 112.83(15)
C38 C37 H37 123.6
C36A C37 H37 123.6
C37 C38 C36 116.35(17)
C37 C38 H38 121.8
C36 C38 H38 121.8
O1 B1 N2 109.28(13)
O1 B1 N3 116.63(13)
N2 B1 N3 103.95(13)
O1 B1 N1 117.98(13)
N2 B1 N1 103.90(13)
N3 B1 N1 103.53(12)
C1 N1 C8 112.03(13)
C1 N1 B1 123.72(13)
C8 N1 B1 122.44(13)
C16 N2 C9 112.92(13)
C16 N2 B1 122.84(14)
C9 N2 B1 123.34(13)
C24 N3 C17 112.56(13)
C24 N3 B1 123.49(13)
C17 N3 B1 122.08(13)
C24 N4 C1 116.84(13)
C9 N5 C8 116.99(14)
C17 N6 C16 116.55(14)
C25 O1 B1 121.27(12)
C34 S1 C31 92.62(8)

loop_
_geom_bond_atom_site_label_1
_geom_bond_atom_site_label_2
_geom_bond_distance
C1 N4 1.355(2)
C1 N1 1.3722(19)
C1 C2 1.451(2)
C2 C3 1.400(2)
C2 C7 1.425(2)
C3 C4 1.390(2)
C3 H3 0.9500
C4 C5 1.410(2)
C4 H4 0.9500
C5 C6 1.389(2)
C5 H5 0.9500
C6 C7 1.398(2)
C6 H6 0.9500
C7 C8 1.455(2)
C8 N5 1.345(2)
C8 N1 1.378(2)
C9 N5 1.340(2)
C9 N2 1.372(2)
C9 C10 1.460(2)
C10 C11 1.398(2)
C10 C15 1.425(2)
C11 C12 1.385(2)
C11 H11 0.9500
C12 C13 1.409(2)
C12 H12 0.9500
C13 C14 1.395(2)
C13 H13 0.9500
C14 C15 1.398(2)
C14 H14 0.9500
C15 C16 1.456(2)
C16 N6 1.347(2)
C16 N2 1.3698(19)
C17 N6 1.346(2)
C17 N3 1.375(2)
C17 C18 1.459(2)
C18 C19 1.397(2)
C18 C23 1.427(2)
C19 C20 1.388(2)
C19 H19 0.9500
C20 C21 1.403(2)
C20 H20 0.9500
C21 C22 1.391(2)
C21 H21 0.9500
C22 C23 1.400(2)
C22 H22 0.9500
C23 C24 1.460(2)
C24 N4 1.341(2)
C24 N3 1.374(2)
C25 O1 1.3777(19)
C25 C30 1.392(2)
C25 C26 1.395(2)
C26 C27 1.389(2)
C26 H26 0.9500
C27 C28 1.400(2)
C27 H27 0.9500
C28 C29 1.400(2)
C28 C31 1.479(2)
C29 C30 1.397(2)
C29 H29 0.9500
C30 H30 0.9500
C31 C32 1.371(2)
C31 S1 1.7356(18)
C32 C33 1.421(3)
C32 H32 0.9500
C33 C34 1.373(3)
C33 H33 0.9500
C34 C35 1.461(2)
C34 S1 1.7318(17)
C35 C36 1.482(2)
C35 C36A 1.7227(18)
C36 C38 1.512(2)
C36 H36 0.9500
C36A C37 1.686(2)
C36A H36A 0.9500
C37 C38 1.366(3)
C37 H37 0.9500
C38 H38 0.9500
B1 O1 1.443(2)
B1 N2 1.498(2)
B1 N3 1.504(2)
B1 N1 1.507(2)
